data_4032063
loop_
_publ_author_name
'Efimov, Ilya V.'
'Shafikov, Marsel Z.'
'Beliaev, Nikolai A.'
'Volkova, Natalia N.'
'Beryozkina, Tetyana V.'
'Dehaen, Wim'
'Fan, Zhijin'
'Grishko, Viktoria V.'
'Lubec, Gert'
'Slepukhin, Pavel A.'
'Bakulev, Vasiliy A.'

_publ_section_title
;
 Combined experimental and theoretical studies of regio- and
 stereoselectivity in reactions of \b-isoxazolyl- and \b-imidazolyl
 enamines with nitrile oxides
;
_journal_name_full 'Beilstein Journal of Organic Chemistry'
_journal_page_first 2390
_journal_paper_doi 10.3762/bjoc.12.233
_journal_volume 12
_journal_year 2016
_chemical_formula_moiety 'C20 H15 N3 O4'
_chemical_formula_sum 'C20 H15 N3 O4'
_chemical_formula_weight 361.35
_chemical_name_systematic
;
 ? 
;
_space_group_crystal_system monoclinic
_space_group_IT_number 14
_space_group_name_Hall '-P 2ybc'
_space_group_name_H-M_alt 'P 1 21/c 1'
_symmetry_space_group_name_Hall '-P 2ybc'
_symmetry_space_group_name_H-M 'P 1 21/c 1'
_atom_sites_solution_hydrogens geom
_atom_sites_solution_primary iterative
_atom_sites_solution_secondary difmap
_audit_creation_date 2014-10-10
_audit_creation_method
;
  Olex2 1.2-ac2
  (compiled 2012.03.27 svn.r2268, GUI svn.r4156)
;
_cell_angle_alpha 90.00
_cell_angle_beta 101.183(3)
_cell_angle_gamma 90.00
_cell_formula_units_Z 4
_cell_length_a 8.9292(3)
_cell_length_b 12.2608(4)
_cell_length_c 15.9631(6)
_cell_measurement_reflns_used 3353
_cell_measurement_temperature 150.00(10)
_cell_measurement_theta_max 30.7490
_cell_measurement_theta_min 2.2090
_cell_volume 1714.44(10)
_computing_cell_refinement
;
CrysAlisPro, Agilent Technologies,
Version 1.171.36.28 (release 01-02-2013 CrysAlis171 .NET)
(compiled Feb  1 2013,16:14:44)
;
_computing_data_collection
;
CrysAlisPro, Agilent Technologies,
Version 1.171.36.28 (release 01-02-2013 CrysAlis171 .NET)
(compiled Feb  1 2013,16:14:44)
;
_computing_data_reduction
;
CrysAlisPro, Agilent Technologies,
Version 1.171.36.28 (release 01-02-2013 CrysAlis171 .NET)
(compiled Feb  1 2013,16:14:44)
;
_computing_molecular_graphics
;
O. V. Dolomanov, L. J. Bourhis, R. J. Gildea, J. A. K. Howard and H. Puschmann,
OLEX2: a complete structure solution, refinement and analysis program.
J. Appl. Cryst. (2009). 42, 339-341.
;
_computing_publication_material
;
O. V. Dolomanov, L. J. Bourhis, R. J. Gildea, J. A. K. Howard and H. Puschmann,
OLEX2: a complete structure solution, refinement and analysis program.
J. Appl. Cryst. (2009). 42, 339-341.
;
_computing_structure_refinement
;
SHELXL, G.M. Sheldrick, Acta Cryst.
(2008). A64, 112-122
;
_computing_structure_solution 'J. Appl. Cryst. (2007) 40, 786-790'
_diffrn_ambient_temperature 150.00(10)
_diffrn_detector_area_resol_mean 15.9555
_diffrn_measured_fraction_theta_full 0.9996
_diffrn_measured_fraction_theta_max 0.8778
_diffrn_measurement_details
;
#__ type_ start__ end____ width___ exp.time_
  1 omega   37.00   80.00   1.0000    9.1600
omega____ theta____ kappa____ phi______ frames
    -       23.2924  178.0000  -90.0000 43

#__ type_ start__ end____ width___ exp.time_
  2 omega  -37.00   92.00   1.0000    9.1600
omega____ theta____ kappa____ phi______ frames
    -       23.2924    0.0000 -180.0000 129

#__ type_ start__ end____ width___ exp.time_
  3 omega    2.00   60.00   1.0000    9.1600
omega____ theta____ kappa____ phi______ frames
    -       23.2924   57.0000   60.0000 58
;
_diffrn_measurement_device_type 'Xcalibur, Eos'
_diffrn_measurement_method '\w scans'
_diffrn_orient_matrix_UB_11 -0.0714724000
_diffrn_orient_matrix_UB_12 0.0186745000
_diffrn_orient_matrix_UB_13 0.0074186000
_diffrn_orient_matrix_UB_21 0.0364687000
_diffrn_orient_matrix_UB_22 0.0217943000
_diffrn_orient_matrix_UB_23 0.0399053000
_diffrn_orient_matrix_UB_31 0.0107957000
_diffrn_orient_matrix_UB_32 0.0502522000
_diffrn_orient_matrix_UB_33 -0.0200669000
_diffrn_radiation_monochromator graphite
_diffrn_radiation_type 'Mo K\a'
_diffrn_radiation_wavelength 0.7107
_diffrn_reflns_av_R_equivalents 0.0263
_diffrn_reflns_av_unetI/netI 0.0419
_diffrn_reflns_limit_h_max 12
_diffrn_reflns_limit_h_min -11
_diffrn_reflns_limit_k_max 8
_diffrn_reflns_limit_k_min -17
_diffrn_reflns_limit_l_max 13
_diffrn_reflns_limit_l_min -22
_diffrn_reflns_number 8807
_diffrn_reflns_theta_full 28.00
_diffrn_reflns_theta_max 30.76
_diffrn_reflns_theta_min 2.33
_diffrn_source 'Enhance (Mo) X-ray Source'
_exptl_absorpt_coefficient_mu 0.100
_exptl_absorpt_correction_T_max 1.00000
_exptl_absorpt_correction_T_min 0.88742
_exptl_absorpt_correction_type multi-scan
_exptl_absorpt_process_details
;
CrysAlisPro, Agilent Technologies,
Version 1.171.36.28 (release 01-02-2013 CrysAlis171 .NET)
(compiled Feb  1 2013,16:14:44)
Empirical absorption correction using spherical harmonics,
 implemented in SCALE3 ABSPACK scaling algorithm.
;
_exptl_crystal_colour colourless
_exptl_crystal_colour_primary colourless
_exptl_crystal_density_diffrn 1.400
_exptl_crystal_density_method 'not measured'
_exptl_crystal_description prism
_exptl_crystal_F_000 752
_exptl_crystal_size_max 0.25
_exptl_crystal_size_mid 0.2
_exptl_crystal_size_min 0.15
_refine_diff_density_max 0.313
_refine_diff_density_min -0.278
_refine_diff_density_rms 0.058
_refine_ls_extinction_method none
_refine_ls_goodness_of_fit_ref 1.008
_refine_ls_hydrogen_treatment mixed
_refine_ls_matrix_type full
_refine_ls_number_parameters 285
_refine_ls_number_reflns 4683
_refine_ls_number_restraints 0
_refine_ls_restrained_S_all 1.008
_refine_ls_R_factor_all 0.0589
_refine_ls_R_factor_gt 0.0453
_refine_ls_shift/su_max 0.000
_refine_ls_shift/su_mean 0.000
_refine_ls_structure_factor_coef Fsqd
_refine_ls_weighting_details 'calc w=1/[\s^2^(Fo^2^)+(0.0830P)^2^+0.0000P] where P=(Fo^2^+2Fc^2^)/3'
_refine_ls_weighting_scheme calc
_refine_ls_wR_factor_gt 0.1209
_refine_ls_wR_factor_ref 0.1333
_reflns_number_gt 3759
_reflns_number_total 4683
_reflns_threshold_expression >2sigma(I)
_cod_data_source_file 1860-5397-12-233-S4.cif
_cod_data_source_block exp_236
_cod_original_cell_volume 1714.45(10)
_cod_database_code 4032063
_chemical_oxdiff_formula C20H10NO
_reflns_odcompleteness_completeness 99.96
_reflns_odcompleteness_iscentric 1
_reflns_odcompleteness_theta 28.22

loop_
_space_group_symop_id
_space_group_symop_operation_xyz
1 'x, y, z'
2 '-x, y+1/2, -z+1/2'
3 '-x, -y, -z'
4 'x, -y-1/2, z-1/2'

loop_
_atom_site_label
_atom_site_type_symbol
_atom_site_fract_x
_atom_site_fract_y
_atom_site_fract_z
_atom_site_U_iso_or_equiv
_atom_site_adp_type
_atom_site_occupancy
_atom_site_symmetry_multiplicity
_atom_site_calc_flag
_atom_site_refinement_flags
O25 O 0.43216(9) 0.29086(7) 0.30730(5) 0.0229(2) Uani 1 1 d .
O13 O 0.81432(9) 0.39097(7) 0.21738(5) 0.0247(2) Uani 1 1 d .
O9 O 0.40711(11) 0.41762(8) 0.03603(5) 0.0287(2) Uani 1 1 d .
O24 O 0.58281(10) 0.29521(9) 0.43796(6) 0.0329(2) Uani 1 1 d .
N14 N 0.92573(11) 0.36354(9) 0.28975(7) 0.0255(2) Uani 1 1 d .
N1 N 0.46869(12) 0.54263(9) 0.30889(7) 0.0256(2) Uani 1 1 d .
N8 N 0.33199(12) 0.47761(8) 0.09031(6) 0.0250(2) Uani 1 1 d .
C16 C 0.68832(12) 0.33172(9) 0.31546(7) 0.0172(2) Uani 1 1 d .
C15 C 0.84988(12) 0.33006(9) 0.34780(7) 0.0193(2) Uani 1 1 d .
C12 C 0.67411(13) 0.37167(9) 0.23471(7) 0.0189(2) Uani 1 1 d .
C17 C 0.56509(12) 0.30384(9) 0.36138(7) 0.0185(2) Uani 1 1 d .
C6 C 0.36171(13) 0.52081(9) 0.23961(7) 0.0195(2) Uani 1 1 d .
C11 C 0.54739(13) 0.40119(9) 0.16622(7) 0.0193(2) Uani 1 1 d .
C7 C 0.41479(13) 0.46703(9) 0.16729(7) 0.0193(2) Uani 1 1 d .
C18 C 0.93773(13) 0.29927(10) 0.43303(8) 0.0211(2) Uani 1 1 d .
C10 C 0.53473(15) 0.37466(10) 0.08273(8) 0.0243(3) Uani 1 1 d .
C19 C 1.05339(14) 0.36848(11) 0.47432(9) 0.0274(3) Uani 1 1 d .
C23 C 0.90899(15) 0.20148(10) 0.47200(8) 0.0257(3) Uani 1 1 d .
C5 C 0.20717(14) 0.54518(10) 0.23330(8) 0.0241(3) Uani 1 1 d .
C26 C 0.29654(13) 0.27286(10) 0.34443(8) 0.0247(3) Uani 1 1 d .
H26A H 0.2139 0.3189 0.3159 0.030 Uiso 1 1 calc R
H26B H 0.3187 0.2922 0.4045 0.030 Uiso 1 1 calc R
C4 C 0.16067(14) 0.59384(10) 0.30230(9) 0.0269(3) Uani 1 1 d .
C3 C 0.26831(16) 0.61582(11) 0.37474(9) 0.0280(3) Uani 1 1 d .
C2 C 0.42010(16) 0.58881(11) 0.37488(9) 0.0299(3) Uani 1 1 d .
C20 C 1.13798(16) 0.34002(14) 0.55390(9) 0.0369(3) Uani 1 1 d .
C22 C 0.99535(17) 0.17365(13) 0.55104(9) 0.0354(3) Uani 1 1 d .
C28 C 0.24919(15) 0.15569(11) 0.33474(9) 0.0307(3) Uani 1 1 d .
H28A H 0.2376 0.1347 0.2759 0.046 Uiso 1 1 calc R
H28B H 0.1538 0.1463 0.3531 0.046 Uiso 1 1 calc R
H28C H 0.3258 0.1110 0.3690 0.046 Uiso 1 1 calc R
C21 C 1.10963(18) 0.24260(14) 0.59187(9) 0.0406(4) Uani 1 1 d .
H4 H 0.054(2) 0.6118(13) 0.2974(11) 0.040(4) Uiso 1 1 d .
H3 H 0.2435(18) 0.6489(13) 0.4259(10) 0.036(4) Uiso 1 1 d .
H2 H 0.4989(19) 0.6013(13) 0.4259(10) 0.037(4) Uiso 1 1 d .
H10 H 0.5970(18) 0.3314(13) 0.0520(9) 0.031(4) Uiso 1 1 d .
H5 H 0.1349(18) 0.5258(12) 0.1821(9) 0.031(4) Uiso 1 1 d .
H23 H 0.8248(18) 0.1516(13) 0.4444(9) 0.031(4) Uiso 1 1 d .
H19 H 1.0697(19) 0.4358(15) 0.4469(10) 0.041(4) Uiso 1 1 d .
H20 H 1.219(2) 0.3887(14) 0.5827(12) 0.051(5) Uiso 1 1 d .
H22 H 0.9753(19) 0.1008(14) 0.5778(10) 0.041(5) Uiso 1 1 d .
H21 H 1.170(2) 0.2259(16) 0.6500(12) 0.060(6) Uiso 1 1 d .

loop_
_atom_site_aniso_label
_atom_site_aniso_U_11
_atom_site_aniso_U_22
_atom_site_aniso_U_33
_atom_site_aniso_U_23
_atom_site_aniso_U_13
_atom_site_aniso_U_12
O25 0.0158(4) 0.0319(5) 0.0217(4) -0.0010(4) 0.0054(3) -0.0030(3)
O13 0.0180(4) 0.0336(5) 0.0242(4) 0.0063(4) 0.0081(3) 0.0021(3)
O9 0.0332(5) 0.0342(5) 0.0183(4) 0.0004(4) 0.0038(4) 0.0033(4)
O24 0.0225(4) 0.0580(7) 0.0190(4) 0.0079(4) 0.0063(3) 0.0021(4)
N14 0.0177(5) 0.0323(6) 0.0271(5) 0.0045(5) 0.0055(4) 0.0019(4)
N1 0.0214(5) 0.0283(5) 0.0262(5) -0.0069(4) 0.0024(4) 0.0036(4)
N8 0.0266(5) 0.0274(5) 0.0204(5) 0.0014(4) 0.0030(4) 0.0023(4)
C16 0.0159(5) 0.0181(5) 0.0183(5) -0.0004(4) 0.0049(4) 0.0015(4)
C15 0.0166(5) 0.0191(5) 0.0229(6) -0.0013(4) 0.0059(4) 0.0020(4)
C12 0.0181(5) 0.0197(5) 0.0207(5) -0.0005(4) 0.0085(4) 0.0018(4)
C17 0.0162(5) 0.0206(5) 0.0193(5) 0.0017(4) 0.0051(4) 0.0024(4)
C6 0.0201(5) 0.0170(5) 0.0216(6) 0.0007(4) 0.0043(4) 0.0019(4)
C11 0.0210(5) 0.0191(5) 0.0189(5) 0.0016(4) 0.0063(4) 0.0009(4)
C7 0.0196(5) 0.0179(5) 0.0203(5) 0.0014(4) 0.0035(4) -0.0010(4)
C18 0.0150(5) 0.0267(6) 0.0216(6) -0.0028(5) 0.0040(4) 0.0053(4)
C10 0.0289(6) 0.0247(6) 0.0202(6) 0.0016(5) 0.0065(5) 0.0028(5)
C19 0.0200(6) 0.0326(7) 0.0299(7) -0.0079(6) 0.0057(5) 0.0023(5)
C23 0.0255(6) 0.0265(6) 0.0257(6) -0.0004(5) 0.0063(5) 0.0066(5)
C5 0.0199(5) 0.0260(6) 0.0259(6) 0.0003(5) 0.0027(5) 0.0014(5)
C26 0.0152(5) 0.0298(6) 0.0310(6) 0.0007(5) 0.0094(5) 0.0001(5)
C4 0.0193(5) 0.0275(6) 0.0355(7) -0.0011(5) 0.0096(5) 0.0022(5)
C3 0.0292(6) 0.0265(6) 0.0303(7) -0.0070(5) 0.0105(5) 0.0021(5)
C2 0.0266(6) 0.0341(7) 0.0275(7) -0.0115(6) 0.0017(5) 0.0020(5)
C20 0.0228(6) 0.0530(9) 0.0323(7) -0.0176(7) -0.0013(5) 0.0075(6)
C22 0.0406(8) 0.0387(7) 0.0266(7) 0.0047(6) 0.0061(6) 0.0189(6)
C28 0.0260(6) 0.0315(7) 0.0351(7) 0.0023(6) 0.0075(5) -0.0035(5)
C21 0.0370(8) 0.0576(10) 0.0236(7) -0.0059(7) -0.0028(6) 0.0238(7)

loop_
_atom_type_symbol
_atom_type_description
_atom_type_scat_dispersion_real
_atom_type_scat_dispersion_imag
_atom_type_scat_source
C C 0.0033 0.0016 'International Tables Vol C Tables 4.2.6.8 and 6.1.1.4'
H H 0.0000 0.0000 'International Tables Vol C Tables 4.2.6.8 and 6.1.1.4'
N N 0.0061 0.0033 'International Tables Vol C Tables 4.2.6.8 and 6.1.1.4'
O O 0.0106 0.0060 'International Tables Vol C Tables 4.2.6.8 and 6.1.1.4'

loop_
_geom_angle_atom_site_label_1
_geom_angle_atom_site_label_2
_geom_angle_atom_site_label_3
_geom_angle
C17 O25 C26 117.23(9)
C12 O13 N14 108.91(8)
C10 O9 N8 108.59(9)
C15 N14 O13 105.88(9)
C2 N1 C6 116.44(10)
C7 N8 O9 106.06(9)
C15 C16 C17 127.76(10)
C12 C16 C15 104.38(10)
C12 C16 C17 127.73(10)
N14 C15 C16 111.17(10)
N14 C15 C18 118.25(10)
C16 C15 C18 130.56(10)
O13 C12 C16 109.63(10)
O13 C12 C11 114.66(9)
C16 C12 C11 135.66(10)
O25 C17 C16 111.20(10)
O24 C17 O25 124.77(11)
O24 C17 C16 124.03(11)
N1 C6 C7 116.50(10)
N1 C6 C5 123.57(11)
C5 C6 C7 119.93(11)
C7 C11 C12 130.72(10)
C10 C11 C12 125.61(11)
C10 C11 C7 103.59(11)
N8 C7 C6 118.53(10)
N8 C7 C11 111.14(10)
C11 C7 C6 130.34(11)
C19 C18 C15 119.28(11)
C23 C18 C15 121.15(11)
C23 C18 C19 119.56(12)
O9 C10 C11 110.60(11)
C20 C19 C18 119.92(14)
C22 C23 C18 119.88(13)
C4 C5 C6 118.64(12)
O25 C26 C28 110.00(10)
C3 C4 C5 118.89(11)
C4 C3 C2 118.29(11)
N1 C2 C3 124.17(12)
C21 C20 C19 120.22(14)
C21 C22 C23 120.40(15)
C20 C21 C22 120.03(14)

loop_
_geom_bond_atom_site_label_1
_geom_bond_atom_site_label_2
_geom_bond_distance
O25 C17 1.3348(14)
O25 C26 1.4645(13)
O13 N14 1.4111(13)
O13 C12 1.3543(13)
O9 N8 1.4026(13)
O9 C10 1.3425(15)
O24 C17 1.2064(14)
N14 C15 1.3150(15)
N1 C6 1.3406(15)
N1 C2 1.3401(16)
N8 C7 1.3119(15)
C16 C15 1.4350(15)
C16 C12 1.3617(16)
C16 C17 1.4758(15)
C15 C18 1.4816(16)
C12 C11 1.4584(16)
C6 C7 1.4847(15)
C6 C5 1.3963(16)
C11 C7 1.4359(16)
C11 C10 1.3551(17)
C18 C19 1.3989(17)
C18 C23 1.3972(18)
C19 C20 1.391(2)
C23 C22 1.3877(19)
C5 C4 1.3853(18)
C26 C28 1.4970(18)
C4 C3 1.3793(19)
C3 C2 1.3949(19)
C20 C21 1.385(3)
C22 C21 1.387(2)
